data_2226114
loop_
_publ_author_name
'Choi, Hong Dae'
'Seo, Pil Ja'
'Son, Byeng Wha'
'Lee, Uk'

_publ_section_title
;
 3-Ethylsulfinyl-2-(4-fluorophenyl)-5,6-methylenedioxy-1-benzofuran
;
_journal_coeditor_code FL2302
_journal_issue 6
_journal_name_full 'Acta Crystallographica Section E'
_journal_page_first o1296
_journal_paper_doi 10.1107/S160053681001617X
_journal_volume 66
_journal_year 2010
_chemical_formula_iupac 'C17 H13 F O4 S'
_chemical_formula_moiety 'C17 H13 F O4 S'
_chemical_formula_sum 'C17 H13 F O4 S'
_chemical_formula_weight 332.33
_chemical_name_systematic
;
3-Ethylsulfinyl-2-(4-fluorophenyl)-5,6-methylenedioxy-1-benzofuran
;
_space_group_IT_number 2
_symmetry_cell_setting triclinic
_symmetry_space_group_name_Hall '-P 1'
_symmetry_space_group_name_H-M 'P -1'
_atom_sites_solution_hydrogens difmap
_atom_sites_solution_primary direct
_atom_sites_solution_secondary difmap
_cell_angle_alpha 93.201(2)
_cell_angle_beta 95.510(2)
_cell_angle_gamma 105.423(2)
_cell_formula_units_Z 2
_cell_length_a 7.1081(9)
_cell_length_b 9.6310(10)
_cell_length_c 10.7080(10)
_cell_measurement_reflns_used 4697
_cell_measurement_temperature 173(2)
_cell_measurement_theta_max 27.51
_cell_measurement_theta_min 2.20
_cell_volume 700.85(13)
_computing_cell_refinement '<i>SAINT</i> (Bruker, 2009)'
_computing_data_collection '<i>APEX2</i> (Bruker, 2009)'
_computing_data_reduction '<i>SAINT</i> (Bruker, 2009)'
_computing_molecular_graphics '<i>ORTEP-3</i> (Farrugia, 1997) and <i>DIAMOND</i> (Brandenburg, 1998)'
_computing_publication_material '<i>SHELXL97</i> (Sheldrick, 2008)'
_computing_structure_refinement '<i>SHELXL97</i> (Sheldrick, 2008)'
_computing_structure_solution '<i>SHELXS97</i> (Sheldrick, 2008)'
_diffrn_ambient_temperature 173(2)
_diffrn_detector_area_resol_mean 10.0
_diffrn_measured_fraction_theta_full 0.991
_diffrn_measured_fraction_theta_max 0.991
_diffrn_measurement_device_type 'Bruker SMART APEXII CCD'
_diffrn_measurement_method '\f and \w scans'
_diffrn_radiation_monochromator 'graphite multilayer'
_diffrn_radiation_source 'rotating anode'
_diffrn_radiation_type MoK\a
_diffrn_radiation_wavelength 0.71073
_diffrn_reflns_av_R_equivalents 0.0208
_diffrn_reflns_av_sigmaI/netI 0.0270
_diffrn_reflns_limit_h_max 9
_diffrn_reflns_limit_h_min -9
_diffrn_reflns_limit_k_max 12
_diffrn_reflns_limit_k_min -11
_diffrn_reflns_limit_l_max 13
_diffrn_reflns_limit_l_min -13
_diffrn_reflns_number 6872
_diffrn_reflns_theta_full 27.52
_diffrn_reflns_theta_max 27.52
_diffrn_reflns_theta_min 1.92
_diffrn_standards_number 0
_exptl_absorpt_coefficient_mu 0.262
_exptl_absorpt_correction_T_max 0.7456
_exptl_absorpt_correction_T_min 0.6100
_exptl_absorpt_correction_type multi-scan
_exptl_absorpt_process_details '(<i>SADABS</i>; Bruker, 2009)'
_exptl_crystal_colour colourless
_exptl_crystal_density_diffrn 1.575
_exptl_crystal_density_method 'not measured'
_exptl_crystal_description block
_exptl_crystal_F_000 344
_exptl_crystal_size_max 0.397
_exptl_crystal_size_mid 0.356
_exptl_crystal_size_min 0.276
_refine_diff_density_max 0.346
_refine_diff_density_min -0.338
_refine_ls_extinction_method none
_refine_ls_goodness_of_fit_ref 1.025
_refine_ls_hydrogen_treatment constr
_refine_ls_matrix_type full
_refine_ls_number_parameters 209
_refine_ls_number_reflns 3194
_refine_ls_number_restraints 0
_refine_ls_restrained_S_all 1.025
_refine_ls_R_factor_all 0.0376
_refine_ls_R_factor_gt 0.0350
_refine_ls_shift/su_max_lt 0.001
_refine_ls_shift/su_mean 0.000
_refine_ls_structure_factor_coef Fsqd
_refine_ls_weighting_details 'calc w=1/[\s^2^(Fo^2^)+(0.0462P)^2^+0.3499P] where P=(Fo^2^+2Fc^2^)/3'
_refine_ls_weighting_scheme calc
_refine_ls_wR_factor_gt 0.0905
_refine_ls_wR_factor_ref 0.0926
_reflns_number_gt 2955
_reflns_number_total 3194
_reflns_threshold_expression I>2\s(I)
_cod_data_source_file fl2302.cif
_cod_data_source_block I
_cod_depositor_comments
;
The following automatic conversions were performed:
'_symmetry_cell_setting' value 'Triclinic' changed to 'triclinic'
according to '/home/saulius/struct/CIF-dictionaries/cif_core.dic'
dictionary named 'cif_core.dic' version 2.4.1 from 2010-06-29.

Automatic conversion script
Id: cif_fix_enum 1527 2010-12-29 10:47:43Z saulius 
;
_cod_original_sg_symbol_Hall ' -P 1'
_cod_database_code 2226114
_cod_database_fobs_code 2226114

loop_
_symmetry_equiv_pos_as_xyz
'x, y, z'
'-x, -y, -z'

loop_
_atom_site_type_symbol
_atom_site_label
_atom_site_fract_x
_atom_site_fract_y
_atom_site_fract_z
_atom_site_U_iso_or_equiv
_atom_site_adp_type
_atom_site_calc_flag
_atom_site_refinement_flags
_atom_site_occupancy
_atom_site_disorder_assembly
_atom_site_disorder_group
S S 0.03741(5) 0.18237(3) 0.61999(3) 0.02096(11) Uani d . 1 . .
F F 0.26284(17) 0.20685(12) 0.00053(8) 0.0408(3) Uani d . 1 . .
O O1 0.28566(14) 0.56937(10) 0.50825(8) 0.0191(2) Uani d . 1 . .
O O2 0.19966(18) 0.67938(11) 0.99731(9) 0.0294(2) Uani d . 1 . .
O O3 0.33831(17) 0.87862(11) 0.89214(10) 0.0291(2) Uani d . 1 . .
O O4 -0.10317(16) 0.18196(12) 0.71512(11) 0.0311(3) Uani d . 1 . .
C C1 0.14785(19) 0.36484(14) 0.59545(12) 0.0173(3) Uani d . 1 . .
C C2 0.18385(19) 0.48389(14) 0.69123(12) 0.0174(3) Uani d . 1 . .
C C3 0.15149(19) 0.49635(14) 0.81894(12) 0.0192(3) Uani d . 1 . .
H H3 0.0949 0.4172 0.8618 0.023 Uiso calc R 1 . .
C C4 0.2106(2) 0.63511(15) 0.87430(12) 0.0204(3) Uani d . 1 . .
C C5 0.2704(3) 0.83253(17) 1.00884(14) 0.0312(3) Uani d . 1 . .
H H5A 0.3770 0.8637 1.0766 0.037 Uiso calc R 1 . .
H H5B 0.1660 0.8749 1.0281 0.037 Uiso calc R 1 . .
C C6 0.2941(2) 0.75576(15) 0.81127(13) 0.0209(3) Uani d . 1 . .
C C7 0.3259(2) 0.74755(14) 0.68725(13) 0.0209(3) Uani d . 1 . .
H H7 0.3804 0.8277 0.6449 0.025 Uiso calc R 1 . .
C C8 0.26789(19) 0.60610(14) 0.63121(12) 0.0176(3) Uani d . 1 . .
C C9 0.21082(19) 0.42130(14) 0.48737(12) 0.0176(3) Uani d . 1 . .
C C10 0.22097(19) 0.36334(15) 0.35978(12) 0.0189(3) Uani d . 1 . .
C C11 0.1684(2) 0.21477(15) 0.32548(13) 0.0234(3) Uani d . 1 . .
H H11 0.1246 0.1505 0.3849 0.028 Uiso calc R 1 . .
C C12 0.1803(2) 0.16148(17) 0.20450(14) 0.0273(3) Uani d . 1 . .
H H12 0.1437 0.0626 0.1817 0.033 Uiso calc R 1 . .
C C13 0.2479(2) 0.25910(18) 0.11899(13) 0.0265(3) Uani d . 1 . .
C C14 0.3012(2) 0.40604(17) 0.14766(13) 0.0266(3) Uani d . 1 . .
H H14 0.3462 0.4690 0.0875 0.032 Uiso calc R 1 . .
C C15 0.2863(2) 0.45824(15) 0.26865(13) 0.0225(3) Uani d . 1 . .
H H15 0.3201 0.5575 0.2896 0.027 Uiso calc R 1 . .
C C16 0.2528(2) 0.14580(16) 0.70193(13) 0.0248(3) Uani d . 1 . .
H H16A 0.3120 0.2226 0.7678 0.030 Uiso calc R 1 . .
H H16B 0.2129 0.0560 0.7414 0.030 Uiso calc R 1 . .
C C17 0.4039(2) 0.13464(17) 0.61352(15) 0.0276(3) Uani d . 1 . .
H H17A 0.3473 0.0563 0.5501 0.041 Uiso calc R 1 . .
H H17B 0.5163 0.1173 0.6604 0.041 Uiso calc R 1 . .
H H17C 0.4435 0.2233 0.5741 0.041 Uiso calc R 1 . .

loop_
_atom_site_aniso_label
_atom_site_aniso_U_11
_atom_site_aniso_U_22
_atom_site_aniso_U_33
_atom_site_aniso_U_12
_atom_site_aniso_U_13
_atom_site_aniso_U_23
S 0.02154(18) 0.01632(17) 0.02366(18) 0.00116(13) 0.00638(13) 0.00332(12)
F 0.0605(7) 0.0474(6) 0.0187(4) 0.0201(5) 0.0118(4) -0.0023(4)
O1 0.0233(5) 0.0164(5) 0.0176(4) 0.0042(4) 0.0053(4) 0.0030(3)
O2 0.0455(7) 0.0222(5) 0.0197(5) 0.0063(5) 0.0095(4) -0.0014(4)
O3 0.0437(6) 0.0185(5) 0.0237(5) 0.0060(4) 0.0059(4) -0.0024(4)
O4 0.0287(6) 0.0290(6) 0.0365(6) 0.0040(4) 0.0162(5) 0.0079(5)
C1 0.0169(6) 0.0165(6) 0.0184(6) 0.0038(5) 0.0036(5) 0.0018(5)
C2 0.0157(6) 0.0171(6) 0.0194(6) 0.0043(5) 0.0028(5) 0.0021(5)
C3 0.0202(6) 0.0189(6) 0.0186(6) 0.0039(5) 0.0046(5) 0.0036(5)
C4 0.0212(6) 0.0232(7) 0.0178(6) 0.0072(5) 0.0043(5) 0.0017(5)
C5 0.0412(9) 0.0237(7) 0.0253(7) 0.0030(6) 0.0080(6) -0.0045(6)
C6 0.0220(6) 0.0171(6) 0.0233(7) 0.0060(5) 0.0015(5) -0.0008(5)
C7 0.0237(7) 0.0164(6) 0.0229(6) 0.0048(5) 0.0044(5) 0.0041(5)
C8 0.0179(6) 0.0192(6) 0.0168(6) 0.0058(5) 0.0037(5) 0.0029(5)
C9 0.0179(6) 0.0153(6) 0.0199(6) 0.0046(5) 0.0027(5) 0.0021(5)
C10 0.0168(6) 0.0227(7) 0.0176(6) 0.0060(5) 0.0022(5) 0.0020(5)
C11 0.0266(7) 0.0234(7) 0.0198(6) 0.0048(6) 0.0063(5) 0.0020(5)
C12 0.0313(8) 0.0259(7) 0.0238(7) 0.0068(6) 0.0046(6) -0.0028(6)
C13 0.0290(7) 0.0376(8) 0.0158(6) 0.0139(6) 0.0048(5) -0.0004(6)
C14 0.0287(7) 0.0349(8) 0.0196(7) 0.0120(6) 0.0062(5) 0.0090(6)
C15 0.0240(7) 0.0231(7) 0.0211(6) 0.0070(5) 0.0039(5) 0.0042(5)
C16 0.0295(7) 0.0231(7) 0.0242(7) 0.0093(6) 0.0055(6) 0.0078(5)
C17 0.0261(7) 0.0252(7) 0.0339(8) 0.0092(6) 0.0072(6) 0.0050(6)

loop_
_atom_type_symbol
_atom_type_description
_atom_type_scat_dispersion_real
_atom_type_scat_dispersion_imag
_atom_type_scat_source
C C 0.0033 0.0016 'International Tables Vol C Tables 4.2.6.8 and 6.1.1.4'
H H 0.0000 0.0000 'International Tables Vol C Tables 4.2.6.8 and 6.1.1.4'
O O 0.0106 0.0060 'International Tables Vol C Tables 4.2.6.8 and 6.1.1.4'
F F 0.0171 0.0103 'International Tables Vol C Tables 4.2.6.8 and 6.1.1.4'
S S 0.1246 0.1234 'International Tables Vol C Tables 4.2.6.8 and 6.1.1.4'

loop_
_geom_angle_atom_site_label_1
_geom_angle_atom_site_label_2
_geom_angle_atom_site_label_3
_geom_angle_site_symmetry_1
_geom_angle_site_symmetry_3
_geom_angle
_geom_angle_publ_flag
O4 S C1 . . 107.47(6) ?
O4 S C16 . . 106.53(7) ?
C1 S C16 . . 97.30(7) ?
C8 O1 C9 . . 107.08(10) ?
C4 O2 C5 . . 106.39(11) ?
C6 O3 C5 . . 105.79(11) ?
C9 C1 C2 . . 107.48(11) ?
C9 C1 S . . 128.49(10) ?
C2 C1 S . . 124.02(10) ?
C8 C2 C3 . . 120.58(12) ?
C8 C2 C1 . . 104.70(11) ?
C3 C2 C1 . . 134.72(12) ?
C4 C3 C2 . . 114.24(12) ?
C4 C3 H3 . . 122.9 ?
C2 C3 H3 . . 122.9 ?
C3 C4 O2 . . 127.02(13) ?
C3 C4 C6 . . 123.81(13) ?
O2 C4 C6 . . 109.17(12) ?
O2 C5 O3 . . 108.58(11) ?
O2 C5 H5A . . 110.0 ?
O3 C5 H5A . . 110.0 ?
O2 C5 H5B . . 110.0 ?
O3 C5 H5B . . 110.0 ?
H5A C5 H5B . . 108.4 ?
C7 C6 O3 . . 126.72(13) ?
C7 C6 C4 . . 123.41(13) ?
O3 C6 C4 . . 109.87(12) ?
C6 C7 C8 . . 112.81(12) ?
C6 C7 H7 . . 123.6 ?
C8 C7 H7 . . 123.6 ?
O1 C8 C2 . . 110.85(11) ?
O1 C8 C7 . . 124.01(12) ?
C2 C8 C7 . . 125.15(12) ?
C1 C9 O1 . . 109.89(11) ?
C1 C9 C10 . . 135.89(12) ?
O1 C9 C10 . . 114.21(11) ?
C11 C10 C15 . . 118.46(12) ?
C11 C10 C9 . . 121.86(12) ?
C15 C10 C9 . . 119.68(12) ?
C12 C11 C10 . . 121.19(13) ?
C12 C11 H11 . . 119.4 ?
C10 C11 H11 . . 119.4 ?
C13 C12 C11 . . 118.09(14) ?
C13 C12 H12 . . 121.0 ?
C11 C12 H12 . . 121.0 ?
F C13 C14 . . 118.71(13) ?
F C13 C12 . . 118.20(14) ?
C14 C13 C12 . . 123.09(13) ?
C13 C14 C15 . . 118.31(14) ?
C13 C14 H14 . . 120.8 ?
C15 C14 H14 . . 120.8 ?
C14 C15 C10 . . 120.84(13) ?
C14 C15 H15 . . 119.6 ?
C10 C15 H15 . . 119.6 ?
C17 C16 S . . 111.94(10) ?
C17 C16 H16A . . 109.2 ?
S C16 H16A . . 109.2 ?
C17 C16 H16B . . 109.2 ?
S C16 H16B . . 109.2 ?
H16A C16 H16B . . 107.9 ?
C16 C17 H17A . . 109.5 ?
C16 C17 H17B . . 109.5 ?
H17A C17 H17B . . 109.5 ?
C16 C17 H17C . . 109.5 ?
H17A C17 H17C . . 109.5 ?
H17B C17 H17C . . 109.5 ?

loop_
_geom_bond_atom_site_label_1
_geom_bond_atom_site_label_2
_geom_bond_site_symmetry_2
_geom_bond_distance
_geom_bond_publ_flag
S O4 . 1.4930(10) ?
S C1 . 1.7700(10) ?
S C16 . 1.817(2) ?
F C13 . 1.363(2) ?
O1 C8 . 1.371(2) ?
O1 C9 . 1.380(2) ?
O2 C4 . 1.378(2) ?
O2 C5 . 1.420(2) ?
O3 C6 . 1.373(2) ?
O3 C5 . 1.434(2) ?
C1 C9 . 1.370(2) ?
C1 C2 . 1.447(2) ?
C2 C8 . 1.393(2) ?
C2 C3 . 1.412(2) ?
C3 C4 . 1.371(2) ?
C3 H3 . 0.9300 ?
C4 C6 . 1.399(2) ?
C5 H5A . 0.9700 ?
C5 H5B . 0.9700 ?
C6 C7 . 1.370(2) ?
C7 C8 . 1.396(2) ?
C7 H7 . 0.9300 ?
C9 C10 . 1.462(2) ?
C10 C11 . 1.397(2) ?
C10 C15 . 1.401(2) ?
C11 C12 . 1.385(2) ?
C11 H11 . 0.9300 ?
C12 C13 . 1.376(2) ?
C12 H12 . 0.9300 ?
C13 C14 . 1.373(2) ?
C14 C15 . 1.387(2) ?
C14 H14 . 0.9300 ?
C15 H15 . 0.9300 ?
C16 C17 . 1.519(2) ?
C16 H16A . 0.9700 ?
C16 H16B . 0.9700 ?
C17 H17A . 0.9600 ?
C17 H17B . 0.9600 ?
C17 H17C . 0.9600 ?

loop_
_geom_hbond_atom_site_label_D
_geom_hbond_atom_site_label_H
_geom_hbond_atom_site_label_A
_geom_hbond_site_symmetry_A
_geom_hbond_distance_DH
_geom_hbond_distance_HA
_geom_hbond_distance_DA
_geom_hbond_angle_DHA
C12 H12 O4 2_556 0.93 2.62 3.380(2) 139.9
C16 H16A F 1_556 0.97 2.56 3.2090(17) 124.7
C17 H17B O4 1_655 0.96 2.61 3.469(2) 149.2

loop_
_geom_torsion_atom_site_label_1
_geom_torsion_atom_site_label_2
_geom_torsion_atom_site_label_3
_geom_torsion_atom_site_label_4
_geom_torsion_site_symmetry_1
_geom_torsion_site_symmetry_2
_geom_torsion_site_symmetry_3
_geom_torsion_site_symmetry_4
_geom_torsion
_geom_torsion_publ_flag
O4 S C1 C9 . . . . -147.47(12) ?
C16 S C1 C9 . . . . 102.60(13) ?
O4 S C1 C2 . . . . 31.24(13) ?
C16 S C1 C2 . . . . -78.69(12) ?
C9 C1 C2 C8 . . . . 0.08(14) ?
S C1 C2 C8 . . . . -178.86(10) ?
C9 C1 C2 C3 . . . . 179.64(14) ?
S C1 C2 C3 . . . . 0.7(2) ?
C8 C2 C3 C4 . . . . -0.45(19) ?
C1 C2 C3 C4 . . . . -179.95(14) ?
C2 C3 C4 O2 . . . . -179.10(13) ?
C2 C3 C4 C6 . . . . 0.7(2) ?
C5 O2 C4 C3 . . . . -177.56(14) ?
C5 O2 C4 C6 . . . . 2.65(16) ?
C4 O2 C5 O3 . . . . -4.39(17) ?
C6 O3 C5 O2 . . . . 4.45(17) ?
C5 O3 C6 C7 . . . . 177.68(14) ?
C5 O3 C6 C4 . . . . -2.82(16) ?
C3 C4 C6 C7 . . . . -0.1(2) ?
O2 C4 C6 C7 . . . . 179.65(13) ?
C3 C4 C6 O3 . . . . -179.66(13) ?
O2 C4 C6 O3 . . . . 0.13(16) ?
O3 C6 C7 C8 . . . . 178.87(13) ?
C4 C6 C7 C8 . . . . -0.6(2) ?
C9 O1 C8 C2 . . . . 0.47(14) ?
C9 O1 C8 C7 . . . . -179.23(12) ?
C3 C2 C8 O1 . . . . -179.97(11) ?
C1 C2 C8 O1 . . . . -0.34(14) ?
C3 C2 C8 C7 . . . . -0.3(2) ?
C1 C2 C8 C7 . . . . 179.35(13) ?
C6 C7 C8 O1 . . . . -179.57(12) ?
C6 C7 C8 C2 . . . . 0.8(2) ?
C2 C1 C9 O1 . . . . 0.20(15) ?
S C1 C9 O1 . . . . 179.08(9) ?
C2 C1 C9 C10 . . . . 178.68(14) ?
S C1 C9 C10 . . . . -2.4(2) ?
C8 O1 C9 C1 . . . . -0.41(14) ?
C8 O1 C9 C10 . . . . -179.25(10) ?
C1 C9 C10 C11 . . . . -4.3(2) ?
O1 C9 C10 C11 . . . . 174.11(12) ?
C1 C9 C10 C15 . . . . 176.13(15) ?
O1 C9 C10 C15 . . . . -5.45(17) ?
C15 C10 C11 C12 . . . . 0.1(2) ?
C9 C10 C11 C12 . . . . -179.47(13) ?
C10 C11 C12 C13 . . . . 0.8(2) ?
C11 C12 C13 F . . . . 178.92(13) ?
C11 C12 C13 C14 . . . . -0.9(2) ?
F C13 C14 C15 . . . . -179.73(13) ?
C12 C13 C14 C15 . . . . 0.1(2) ?
C13 C14 C15 C10 . . . . 0.9(2) ?
C11 C10 C15 C14 . . . . -0.9(2) ?
C9 C10 C15 C14 . . . . 178.64(13) ?
O4 S C16 C17 . . . . 176.72(10) ?
C1 S C16 C17 . . . . -72.56(11) ?
